data_4101967
loop_
_publ_author_name
'Elodie Salager'
'Graeme M. Day'
'Robin S. Stein'
'Chris J. Pickard'
'B\'en\'edicte Elena'
'Lyndon Emsley'

_publ_section_title
;
 Powder Crystallography by Combined Crystal Structure Prediction and
 High-Resolution 1H Solid-State NMR Spectroscopy
;
_journal_name_full 'Journal of the American Chemical Society'
_journal_page_first 2564
_journal_page_last 2566
_journal_paper_doi 10.1021/ja909449k
_journal_volume 132
_journal_year 2010
_chemical_formula_sum 'C10 H14 O'
_space_group_IT_number 15
_symmetry_space_group_name_Hall '-C 2yc'
_symmetry_space_group_name_H-M 'C 1 2/c 1'
_cell_angle_alpha 90.000000
_cell_angle_beta 116.586200
_cell_angle_gamma 90.000000
_cell_formula_units_Z 8
_cell_length_a 26.448900
_cell_length_b 4.648600
_cell_length_c 16.749200
_cell_volume 1841.572
_cod_data_source_file ja909449k_si_002_18.cif
_cod_data_source_block spacegroup_15_frame_9
_cod_depositor_comments
;
 Removing duplicate loop entries from the _atom_type loop.

 Antanas Vaitkus,
 2018-07-07
;
_cod_database_code 4101967

loop_
_symmetry_equiv_pos_site_id
_symmetry_equiv_pos_as_xyz
1 x,y,z
2 1/2+x,1/2+y,z
3 1/2-x,1/2+y,1/2-z
4 -x,y,1/2-z
5 -x,-y,-z
6 1/2-x,1/2-y,-z
7 1/2+x,1/2-y,1/2+z
8 x,-y,1/2+z

loop_
_atom_site_label
_atom_site_type_symbol
_atom_site_fract_x
_atom_site_fract_y
_atom_site_fract_z
C1 C 0.363862 0.579393 0.887362
C2 C 0.330139 0.655469 0.797834
C3 C 0.418750 0.687350 0.927005
C4 C 0.350791 0.828689 0.751374
C5 C 0.439722 0.861905 0.881020
C6 C 0.405980 0.935052 0.792231
C7 C 0.338773 0.399310 0.937355
C8 C 0.295122 0.584022 0.952699
C9 C 0.383447 0.297873 1.028483
C10 C 0.427326 1.133558 0.742843
O1 O 0.274580 0.573888 0.749735
H1 H 0.270183 0.378673 0.764939
H2 H 0.446348 0.633542 0.995859
H3 H 0.323339 0.881696 0.682028
H4 H 0.482809 0.940354 0.914751
H5 H 0.318010 0.209298 0.897813
H6 H 0.261692 0.667961 0.890759
H7 H 0.275401 0.455489 0.985797
H8 H 0.316498 0.766121 0.996001
H9 H 0.416785 0.170415 1.024073
H10 H 0.364004 0.166866 1.061390
H11 H 0.403201 0.482009 1.071889
H12 H 0.458781 1.283940 0.787949
H13 H 0.446636 1.013938 0.707344
H14 H 0.392583 1.259579 0.693164

loop_
_atom_type_symbol
_atom_type_radius_bond
C 0.680000
O 0.680000
H 0.230000
